data_1518718
loop_
_publ_author_name
'Xu, Xinfang'
'Wang, Xiangbo'
'Zavalij, Peter Y.'
'Doyle, Michael P.'

_publ_section_title
;
 Straightforward Access to the [3.2.2]Nonatriene Structural Framework via
 Intramolecular Cyclopropenation/Buchner Reaction/Cope Rearrangement
 Cascade.
;
_journal_issue 4
_journal_name_full 'Organic letters'
_journal_page_first 790
_journal_page_last 793
_journal_paper_doi 10.1021/ol503498n
_journal_volume 17
_journal_year 2015
_chemical_formula_moiety 'C18 H26 O4 Si'
_chemical_formula_sum 'C18 H26 O4 Si'
_chemical_formula_weight 334.48
_chemical_name_common Organics
_chemical_name_systematic
;
Organics
;
_space_group_crystal_system orthorhombic
_space_group_IT_number 61
_space_group_name_Hall '-P 2ac 2ab'
_space_group_name_H-M_alt 'P b c a'
_symmetry_cell_setting orthorhombic
_symmetry_space_group_name_Hall '-P 2ac 2ab'
_symmetry_space_group_name_H-M 'P b c a'
_atom_sites_solution_hydrogens mixed
_atom_sites_solution_primary direct
_atom_sites_solution_secondary difmap
_audit_creation_method 'SHELXL-2012 & ZCIF'
_cell_angle_alpha 90
_cell_angle_beta 90
_cell_angle_gamma 90
_cell_formula_units_Z 8
_cell_length_a 16.759(4)
_cell_length_b 7.4334(18)
_cell_length_c 30.141(7)
_cell_measurement_reflns_used 15001
_cell_measurement_temperature 250(2)
_cell_measurement_theta_max 27.9
_cell_measurement_theta_min 2.4
_cell_volume 3754.9(15)
_computing_cell_refinement Apex2
_computing_data_collection 'Apex2 (Bruker, 2010)'
_computing_data_reduction 'Apex2, Saint'
_computing_molecular_graphics 'XSHEL (Bruker, 2004)'
_computing_publication_material 'Apex2, SHELXL-2012'
_computing_structure_refinement 'ShelXL-2012 (Sheldrick, 2012)'
_computing_structure_solution 'ShelXS-97 (Sheldrick, 2008)'
_diffrn_ambient_temperature 250(2)
_diffrn_detector 'CCD area detector'
_diffrn_detector_area_resol_mean 8.333
_diffrn_measured_fraction_theta_full 0.999
_diffrn_measured_fraction_theta_max 1.000
_diffrn_measurement_device_type 'Bruker Smart Apex II diffractometer'
_diffrn_measurement_method '\f and \w scans'
_diffrn_measurement_specimen_support 'MiTeGen loop'
_diffrn_orient_matrix_type standard
_diffrn_orient_matrix_UB_11 0.1148329
_diffrn_orient_matrix_UB_12 0.0309985
_diffrn_orient_matrix_UB_13 0.0012379
_diffrn_orient_matrix_UB_21 -0.0027987
_diffrn_orient_matrix_UB_22 -0.0023994
_diffrn_orient_matrix_UB_23 0.0331456
_diffrn_orient_matrix_UB_31 0.0700328
_diffrn_orient_matrix_UB_32 -0.0509342
_diffrn_orient_matrix_UB_33 -0.0008067
_diffrn_radiation_monochromator graphite
_diffrn_radiation_type MoK\a
_diffrn_radiation_wavelength 0.71073
_diffrn_reflns_av_R_equivalents 0.0259
_diffrn_reflns_av_unetI/netI 0.0137
_diffrn_reflns_Laue_measured_fraction_full 0.999
_diffrn_reflns_Laue_measured_fraction_max 1.000
_diffrn_reflns_limit_h_max 20
_diffrn_reflns_limit_h_min -21
_diffrn_reflns_limit_k_max 9
_diffrn_reflns_limit_k_min -9
_diffrn_reflns_limit_l_max 37
_diffrn_reflns_limit_l_min -37
_diffrn_reflns_number 46484
_diffrn_reflns_point_group_measured_fraction_full 0.999
_diffrn_reflns_point_group_measured_fraction_max 1.000
_diffrn_reflns_theta_full 26.500
_diffrn_reflns_theta_max 26.498
_diffrn_reflns_theta_min 1.817
_diffrn_source 'sealed tube'
_exptl_absorpt_coefficient_mu 0.141
_exptl_absorpt_correction_T_max 0.989
_exptl_absorpt_correction_T_min 0.892
_exptl_absorpt_correction_type multi-scan
_exptl_absorpt_process_details 'SADABS (Sheldrick, 2008)'
_exptl_crystal_colour colourless
_exptl_crystal_density_diffrn 1.183
_exptl_crystal_density_method 'not measured'
_exptl_crystal_description prism
_exptl_crystal_F_000 1440
_exptl_crystal_size_max 0.48
_exptl_crystal_size_mid 0.39
_exptl_crystal_size_min 0.08
_refine_diff_density_max 0.288
_refine_diff_density_min -0.227
_refine_diff_density_rms 0.031
_refine_ls_extinction_method none
_refine_ls_goodness_of_fit_ref 1.000
_refine_ls_hydrogen_treatment refU
_refine_ls_matrix_type full
_refine_ls_number_parameters 252
_refine_ls_number_reflns 3887
_refine_ls_number_restraints 18
_refine_ls_restrained_S_all 1.002
_refine_ls_R_factor_all 0.0479
_refine_ls_R_factor_gt 0.0388
_refine_ls_shift/su_max 0.000
_refine_ls_shift/su_mean 0.000
_refine_ls_structure_factor_coef Fsqd
_refine_ls_weighting_details
;
 w=1/[\s^2^(Fo^2^)+(0.0100P)^2^+2.2880P]
 where P=(Fo^2^+2Fc^2^)/3
;
_refine_ls_weighting_scheme calc
_refine_ls_wR_factor_gt 0.0719
_refine_ls_wR_factor_ref 0.0773
_reflns_Friedel_coverage 0.000
_reflns_number_gt 3246
_reflns_number_total 3887
_reflns_threshold_expression 'I > 2\s(I)'
_cod_data_source_file ol503498n_si_002.cif
_cod_data_source_block 2545
_cod_depositor_comments
;
The following automatic conversions were performed:

'_symmetry_cell_setting' value 'Orthorhombic' changed to
'orthorhombic' according to
/usr/data/users/saulius/crontab/automatic-downloads/rss-feeds/ACS/lib/dictionaries/cif_core.dic
dictionary named 'cif_core.dic' version 2.4.2 from 2011-04-26.

Automatic conversion script
Id: cif_fix_values 3008 2015-01-20 13:52:24Z robertas 

 Adding full bibliography for 1518718--1518719.cif.
;
_cod_original_cell_volume 3754.8(16)
_cod_original_sg_symbol_H-M Pbca
_cod_database_code 1518718
_shelx_space_group_comment
;
The symmetry employed for this shelxl refinement is uniquely defined
by the following loop, which should always be used as a source of
symmetry information in preference to the above space-group names.
They are only intended as comments.
;
_shelx_estimated_absorpt_t_min 0.935
_shelx_estimated_absorpt_t_max 0.989
_diffrn_measurement_frame_width-ccd 512

loop_
_space_group_symop_operation_xyz
'x, y, z'
'-x+1/2, -y, z+1/2'
'-x, y+1/2, -z+1/2'
'x+1/2, -y+1/2, -z'
'-x, -y, -z'
'x-1/2, y, -z-1/2'
'x, -y-1/2, z-1/2'
'-x-1/2, y-1/2, z'

loop_
_atom_site_label
_atom_site_type_symbol
_atom_site_fract_x
_atom_site_fract_y
_atom_site_fract_z
_atom_site_U_iso_or_equiv
_atom_site_adp_type
_atom_site_occupancy
_atom_site_site_symmetry_order
_atom_site_calc_flag
_atom_site_refinement_flags_posn
_atom_site_refinement_flags_adp
_atom_site_refinement_flags_occupancy
Si1 Si 0.09425(3) 0.02143(6) 0.14755(2) 0.04450(12) Uani 1 1 d . . .
C1 C 0.18199(11) 0.0503(3) 0.11047(7) 0.0706(6) Uani 1 1 d . . .
H1A H 0.1711 -0.0056 0.0820 0.080(5) Uiso 0.76(2) 1 calc R . P
H1B H 0.2283 -0.0059 0.1239 0.080(5) Uiso 0.76(2) 1 calc R . P
H1C H 0.1923 0.1775 0.1062 0.080(5) Uiso 0.76(2) 1 calc R . P
H1D H 0.2234 0.1163 0.1260 0.080(5) Uiso 0.24(2) 1 calc R . P
H1E H 0.1662 0.1166 0.0842 0.080(5) Uiso 0.24(2) 1 calc R . P
H1F H 0.2022 -0.0669 0.1019 0.080(5) Uiso 0.24(2) 1 calc R . P
C2 C 0.07064(15) -0.2202(2) 0.15349(7) 0.0823(7) Uani 1 1 d . . .
H2A H 0.0185 -0.2336 0.1671 0.087(6) Uiso 0.70(2) 1 calc R . P
H2B H 0.1106 -0.2773 0.1720 0.087(6) Uiso 0.70(2) 1 calc R . P
H2C H 0.0704 -0.2766 0.1245 0.087(6) Uiso 0.70(2) 1 calc R . P
H2D H 0.1145 -0.2914 0.1420 0.087(6) Uiso 0.30(2) 1 calc R . P
H2E H 0.0224 -0.2477 0.1370 0.087(6) Uiso 0.30(2) 1 calc R . P
H2F H 0.0626 -0.2484 0.1846 0.087(6) Uiso 0.30(2) 1 calc R . P
C3 C 0.11045(9) 0.1351(2) 0.20228(5) 0.0456(4) Uani 1 1 d . . .
C4 C 0.18936(11) 0.0732(3) 0.22344(7) 0.0706(6) Uani 1 1 d . . .
H4A H 0.2335 0.1052 0.2041 0.080(4) Uiso 1 1 calc R . .
H4B H 0.1883 -0.0562 0.2275 0.080(4) Uiso 1 1 calc R . .
H4C H 0.1961 0.1317 0.2520 0.080(4) Uiso 1 1 calc R . .
C5 C 0.04213(10) 0.0911(2) 0.23419(6) 0.0573(4) Uani 1 1 d . . .
H5A H 0.0506 0.1532 0.2621 0.066(3) Uiso 1 1 calc R . .
H5B H 0.0405 -0.0376 0.2394 0.066(3) Uiso 1 1 calc R . .
H5C H -0.0081 0.1297 0.2213 0.066(3) Uiso 1 1 calc R . .
C6 C 0.11380(11) 0.3399(2) 0.19575(7) 0.0591(5) Uani 1 1 d . . .
H6A H 0.0635 0.3816 0.1835 0.074(3) Uiso 1 1 calc R . .
H6B H 0.1568 0.3696 0.1755 0.074(3) Uiso 1 1 calc R . .
H6C H 0.1232 0.3979 0.2241 0.074(3) Uiso 1 1 calc R . .
O3 O 0.01449(6) 0.12752(15) 0.12695(4) 0.0489(3) Uani 1 1 d . . .
C7 C -0.03395(9) 0.0778(2) 0.09260(5) 0.0457(4) Uani 1 1 d . . .
C8 C -0.01145(13) -0.0145(3) 0.05764(7) 0.0638(5) Uani 1 1 d . . .
H8A H 0.0420(12) -0.052(3) 0.0540(6) 0.072(4) Uiso 1 1 d . . .
H8B H -0.0500(12) -0.045(3) 0.0345(6) 0.072(4) Uiso 1 1 d . . .
C9 C -0.11960(9) 0.1374(2) 0.10193(5) 0.0491(4) Uani 1 1 d . U .
C10 C -0.14602(11) 0.0349(3) 0.14392(7) 0.0665(5) Uani 1 1 d . U .
O10 O -0.15577(10) -0.1236(2) 0.14758(5) 0.0901(5) Uani 1 1 d . U .
O11 O -0.15749(8) 0.1480(3) 0.17766(5) 0.0864(5) Uani 1 1 d . U .
C12 C -0.14262(14) 0.3314(4) 0.16516(8) 0.0860(7) Uani 1 1 d . U .
H12A H -0.0989(13) 0.377(3) 0.1807(7) 0.090(5) Uiso 1 1 d . . .
H12B H -0.1887(13) 0.401(3) 0.1726(7) 0.090(5) Uiso 1 1 d . . .
C13 C -0.12586(9) 0.3313(3) 0.11610(6) 0.0586(4) Uani 1 1 d . U .
C14 C -0.11914(11) 0.4757(3) 0.08999(8) 0.0696(5) Uani 1 1 d . U .
H14 H -0.1217(12) 0.583(3) 0.1040(6) 0.074(6) Uiso 1 1 d . . .
C15 C -0.11166(11) 0.4802(3) 0.04232(8) 0.0658(5) Uani 1 1 d . U .
H15 H -0.0905(12) 0.591(3) 0.0299(7) 0.082(7) Uiso 1 1 d . . .
C16 C -0.13935(10) 0.3551(3) 0.01463(6) 0.0591(5) Uani 1 1 d . . .
C17 C -0.18169(10) 0.1937(3) 0.02720(6) 0.0586(5) Uani 1 1 d . . .
H17 H -0.2178(11) 0.153(3) 0.0046(6) 0.074(6) Uiso 1 1 d . . .
C18 C -0.17679(10) 0.0999(3) 0.06453(6) 0.0570(5) Uani 1 1 d . . .
H18 H -0.2094(11) 0.000(3) 0.0690(6) 0.064(5) Uiso 1 1 d . . .
O16 O -0.13817(9) 0.3704(2) -0.03100(5) 0.0778(4) Uani 1 1 d . . .
C19 C -0.11046(15) 0.5354(4) -0.04942(9) 0.0985(8) Uani 1 1 d . . .
H19A H -0.1155 0.5314 -0.0815 0.132(6) Uiso 1 1 calc R . .
H19B H -0.0549 0.5532 -0.0415 0.132(6) Uiso 1 1 calc R . .
H19C H -0.1421 0.6341 -0.0379 0.132(6) Uiso 1 1 calc R . .

loop_
_atom_site_aniso_label
_atom_site_aniso_U_11
_atom_site_aniso_U_22
_atom_site_aniso_U_33
_atom_site_aniso_U_23
_atom_site_aniso_U_13
_atom_site_aniso_U_12
Si1 0.0409(2) 0.0363(2) 0.0563(3) 0.00877(19) 0.00740(19) 0.00808(18)
C1 0.0485(10) 0.0914(16) 0.0718(12) 0.0104(11) 0.0116(9) 0.0162(10)
C2 0.1218(19) 0.0396(10) 0.0855(15) 0.0040(10) 0.0110(14) 0.0037(11)
C3 0.0382(8) 0.0415(8) 0.0572(10) 0.0103(7) 0.0014(7) 0.0056(7)
C4 0.0543(11) 0.0817(14) 0.0758(13) 0.0074(11) -0.0092(10) 0.0182(10)
C5 0.0581(10) 0.0559(10) 0.0578(10) 0.0080(8) 0.0092(8) 0.0021(8)
C6 0.0551(10) 0.0449(9) 0.0774(12) 0.0042(9) -0.0006(9) -0.0053(8)
O3 0.0387(6) 0.0480(6) 0.0601(7) -0.0066(5) -0.0034(5) 0.0079(5)
C7 0.0410(8) 0.0444(8) 0.0518(9) -0.0023(7) 0.0038(7) 0.0013(7)
C8 0.0579(11) 0.0736(13) 0.0598(11) -0.0116(10) 0.0060(9) 0.0130(10)
C9 0.0359(8) 0.0587(10) 0.0525(9) -0.0104(8) 0.0001(7) 0.0000(7)
C10 0.0419(9) 0.0985(14) 0.0590(11) -0.0059(11) 0.0060(8) 0.0039(10)
O10 0.0856(11) 0.0996(12) 0.0851(11) 0.0172(9) 0.0215(9) -0.0162(10)
O11 0.0652(9) 0.1374(14) 0.0567(8) -0.0135(9) 0.0083(7) 0.0250(10)
C12 0.0643(13) 0.1207(18) 0.0731(13) -0.0467(13) -0.0190(11) 0.0397(14)
C13 0.0355(8) 0.0728(11) 0.0674(11) -0.0275(9) -0.0145(8) 0.0158(8)
C14 0.0510(10) 0.0550(11) 0.1027(15) -0.0297(11) -0.0239(10) 0.0150(9)
C15 0.0477(10) 0.0543(11) 0.0953(14) -0.0021(11) -0.0083(10) 0.0075(9)
C16 0.0407(9) 0.0660(12) 0.0706(12) -0.0004(10) -0.0033(8) 0.0102(8)
C17 0.0439(9) 0.0742(13) 0.0578(11) -0.0117(10) -0.0084(8) -0.0042(9)
C18 0.0429(9) 0.0643(12) 0.0639(11) -0.0110(9) -0.0017(8) -0.0123(9)
O16 0.0763(9) 0.0871(10) 0.0700(9) 0.0100(8) 0.0048(7) 0.0128(8)
C19 0.0864(17) 0.104(2) 0.1054(19) 0.0381(16) 0.0176(14) 0.0229(15)

loop_
_atom_type_symbol
_atom_type_description
_atom_type_scat_dispersion_real
_atom_type_scat_dispersion_imag
_atom_type_scat_source
C C 0.0033 0.0016 'International Tables Vol C Tables 4.2.6.8 and 6.1.1.4'
H H 0.0000 0.0000 'International Tables Vol C Tables 4.2.6.8 and 6.1.1.4'
O O 0.0106 0.0060 'International Tables Vol C Tables 4.2.6.8 and 6.1.1.4'
Si Si 0.0817 0.0704 'International Tables Vol C Tables 4.2.6.8 and 6.1.1.4'

loop_
_geom_angle_atom_site_label_1
_geom_angle_atom_site_label_2
_geom_angle_atom_site_label_3
_geom_angle
O3 Si1 C2 108.87(9)
O3 Si1 C1 110.78(8)
C2 Si1 C1 109.86(10)
O3 Si1 C3 103.31(6)
C2 Si1 C3 112.58(9)
C1 Si1 C3 111.26(9)
Si1 C1 H1A 109.5
Si1 C1 H1B 109.5
H1A C1 H1B 109.5
Si1 C1 H1C 109.5
H1A C1 H1C 109.5
H1B C1 H1C 109.5
Si1 C1 H1D 109.5
H1A C1 H1D 141.1
H1B C1 H1D 56.3
H1C C1 H1D 56.3
Si1 C1 H1E 109.5
H1A C1 H1E 56.3
H1B C1 H1E 141.1
H1C C1 H1E 56.3
H1D C1 H1E 109.5
Si1 C1 H1F 109.5
H1A C1 H1F 56.3
H1B C1 H1F 56.3
H1C C1 H1F 141.1
H1D C1 H1F 109.5
H1E C1 H1F 109.5
Si1 C2 H2A 109.5
Si1 C2 H2B 109.5
H2A C2 H2B 109.5
Si1 C2 H2C 109.5
H2A C2 H2C 109.5
H2B C2 H2C 109.5
Si1 C2 H2D 109.5
H2A C2 H2D 141.1
H2B C2 H2D 56.3
H2C C2 H2D 56.3
Si1 C2 H2E 109.5
H2A C2 H2E 56.3
H2B C2 H2E 141.1
H2C C2 H2E 56.3
H2D C2 H2E 109.5
Si1 C2 H2F 109.5
H2A C2 H2F 56.3
H2B C2 H2F 56.3
H2C C2 H2F 141.1
H2D C2 H2F 109.5
H2E C2 H2F 109.5
C5 C3 C6 108.65(14)
C5 C3 C4 108.58(14)
C6 C3 C4 108.54(15)
C5 C3 Si1 110.40(12)
C6 C3 Si1 109.83(12)
C4 C3 Si1 110.78(12)
C3 C4 H4A 109.5
C3 C4 H4B 109.5
H4A C4 H4B 109.5
C3 C4 H4C 109.5
H4A C4 H4C 109.5
H4B C4 H4C 109.5
C3 C5 H5A 109.5
C3 C5 H5B 109.5
H5A C5 H5B 109.5
C3 C5 H5C 109.5
H5A C5 H5C 109.5
H5B C5 H5C 109.5
C3 C6 H6A 109.5
C3 C6 H6B 109.5
H6A C6 H6B 109.5
C3 C6 H6C 109.5
H6A C6 H6C 109.5
H6B C6 H6C 109.5
C7 O3 Si1 128.96(10)
C8 C7 O3 125.37(16)
C8 C7 C9 124.69(16)
O3 C7 C9 109.87(13)
C7 C8 H8A 121.3(12)
C7 C8 H8B 120.3(11)
H8A C8 H8B 118.4(16)
C18 C9 C13 110.18(15)
C18 C9 C7 113.97(14)
C13 C9 C7 113.26(14)
C18 C9 C10 109.89(15)
C13 C9 C10 102.71(15)
C7 C9 C10 106.11(14)
O10 C10 O11 122.1(2)
O10 C10 C9 127.05(19)
O11 C10 C9 110.9(2)
C10 O11 C12 111.91(18)
O11 C12 C13 106.85(18)
O11 C12 H12A 110.5(14)
C13 C12 H12A 110.2(14)
O11 C12 H12B 108.1(14)
C13 C12 H12B 112.5(13)
H12A C12 H12B 108.6(18)
C14 C13 C12 126.5(2)
C14 C13 C9 126.58(17)
C12 C13 C9 106.96(19)
C13 C14 C15 127.78(19)
C13 C14 H14 115.6(13)
C15 C14 H14 116.5(13)
C16 C15 C14 125.3(2)
C16 C15 H15 118.5(12)
C14 C15 H15 115.8(12)
C15 C16 O16 124.2(2)
C15 C16 C17 125.9(2)
O16 C16 C17 109.66(17)
C18 C17 C16 128.95(17)
C18 C17 H17 118.4(12)
C16 C17 H17 112.6(12)
C17 C18 C9 125.26(17)
C17 C18 H18 120.4(11)
C9 C18 H18 114.4(11)
C16 O16 C19 117.63(18)
O16 C19 H19A 109.5
O16 C19 H19B 109.5
H19A C19 H19B 109.5
O16 C19 H19C 109.5
H19A C19 H19C 109.5
H19B C19 H19C 109.5

loop_
_geom_bond_atom_site_label_1
_geom_bond_atom_site_label_2
_geom_bond_distance
Si1 O3 1.6715(11)
Si1 C2 1.848(2)
Si1 C1 1.8592(18)
Si1 C3 1.8734(18)
C1 H1A 0.9700
C1 H1B 0.9700
C1 H1C 0.9700
C1 H1D 0.9700
C1 H1E 0.9700
C1 H1F 0.9700
C2 H2A 0.9700
C2 H2B 0.9700
C2 H2C 0.9700
C2 H2D 0.9700
C2 H2E 0.9700
C2 H2F 0.9700
C3 C5 1.531(2)
C3 C6 1.536(2)
C3 C4 1.539(2)
C4 H4A 0.9700
C4 H4B 0.9700
C4 H4C 0.9700
C5 H5A 0.9700
C5 H5B 0.9700
C5 H5C 0.9700
C6 H6A 0.9700
C6 H6B 0.9700
C6 H6C 0.9700
O3 C7 1.3666(18)
C7 C8 1.313(2)
C7 C9 1.528(2)
C8 H8A 0.944(19)
C8 H8B 0.977(19)
C9 C18 1.506(2)
C9 C13 1.507(2)
C9 C10 1.542(3)
C10 O10 1.194(3)
C10 O11 1.333(2)
O11 C12 1.436(3)
C12 C13 1.505(3)
C12 H12A 0.93(2)
C12 H12B 0.96(2)
C13 C14 1.336(3)
C14 C15 1.443(3)
C14 H14 0.91(2)
C15 C16 1.333(3)
C15 H15 0.97(2)
C16 O16 1.380(2)
C16 C17 1.445(3)
C17 C18 1.326(3)
C17 H17 0.961(18)
C18 H18 0.930(18)
O16 C19 1.425(3)
C19 H19A 0.9700
C19 H19B 0.9700
C19 H19C 0.9700

loop_
_geom_torsion_atom_site_label_1
_geom_torsion_atom_site_label_2
_geom_torsion_atom_site_label_3
_geom_torsion_atom_site_label_4
_geom_torsion
O3 Si1 C3 C5 67.83(12)
C2 Si1 C3 C5 -49.45(14)
C1 Si1 C3 C5 -173.27(12)
O3 Si1 C3 C6 -51.96(12)
C2 Si1 C3 C6 -169.24(13)
C1 Si1 C3 C6 66.94(14)
O3 Si1 C3 C4 -171.86(12)
C2 Si1 C3 C4 70.87(15)
C1 Si1 C3 C4 -52.96(15)
C2 Si1 O3 C7 -45.04(15)
C1 Si1 O3 C7 75.88(15)
C3 Si1 O3 C7 -164.89(13)
Si1 O3 C7 C8 -31.2(3)
Si1 O3 C7 C9 145.93(12)
C8 C7 C9 C18 -6.8(3)
O3 C7 C9 C18 176.06(15)
C8 C7 C9 C13 -133.8(2)
O3 C7 C9 C13 49.04(19)
C8 C7 C9 C10 114.3(2)
O3 C7 C9 C10 -62.88(17)
C18 C9 C10 O10 57.3(3)
C13 C9 C10 O10 174.5(2)
C7 C9 C10 O10 -66.4(2)
C18 C9 C10 O11 -122.72(16)
C13 C9 C10 O11 -5.49(18)
C7 C9 C10 O11 113.63(16)
O10 C10 O11 C12 -179.6(2)
C9 C10 O11 C12 0.4(2)
C10 O11 C12 C13 4.9(2)
O11 C12 C13 C14 170.78(17)
O11 C12 C13 C9 -8.2(2)
C18 C9 C13 C14 -53.9(2)
C7 C9 C13 C14 75.1(2)
C10 C9 C13 C14 -170.93(17)
C18 C9 C13 C12 125.10(16)
C7 C9 C13 C12 -105.92(17)
C10 C9 C13 C12 8.07(18)
C12 C13 C14 C15 -172.76(19)
C9 C13 C14 C15 6.1(3)
C13 C14 C15 C16 27.1(3)
C14 C15 C16 O16 173.61(17)
C14 C15 C16 C17 0.1(3)
C15 C16 C17 C18 -28.3(3)
O16 C16 C17 C18 157.43(19)
C16 C17 C18 C9 -4.4(3)
C13 C9 C18 C17 52.6(2)
C7 C9 C18 C17 -76.0(2)
C10 C9 C18 C17 165.04(19)
C15 C16 O16 C19 -4.4(3)
C17 C16 O16 C19 170.04(16)
